data_7016383
loop_
_publ_author_name
'Bedford, Robin B.'
'Chang, Yu-Ning'
'Haddow, Mairi F.'
'McMullin, Claire L.'

_publ_section_title
;
 Tuning ligand structure in chiral bis(phosphite) and mixed
 phosphite-phosphinite PCP-palladium pincer complexes.
;
_journal_issue 35
_journal_name_full 'Dalton transactions (Cambridge, England : 2003)'
_journal_page_first 9034
_journal_page_last 9041
_journal_paper_doi 10.1039/c1dt10356c
_journal_volume 40
_journal_year 2011
_chemical_absolute_configuration ad
_chemical_formula_moiety 'C40 H49 O4 P Si2'
_chemical_formula_sum 'C40 H49 O4 P Si2'
_chemical_formula_weight 680.94
_chemical_name_systematic
;
?
;
_space_group_IT_number 19
_symmetry_cell_setting orthorhombic
_symmetry_space_group_name_Hall 'P 2ac 2ab'
_symmetry_space_group_name_H-M 'P 21 21 21'
_atom_sites_solution_hydrogens geom
_atom_sites_solution_primary direct
_atom_sites_solution_secondary difmap
_audit_creation_method SHELXL-97
_cell_angle_alpha 90.00
_cell_angle_beta 90.00
_cell_angle_gamma 90.00
_cell_formula_units_Z 4
_cell_length_a 9.9085(4)
_cell_length_b 11.2581(4)
_cell_length_c 34.2755(13)
_cell_measurement_reflns_used 40935
_cell_measurement_temperature 100(2)
_cell_measurement_theta_max 28.30
_cell_measurement_theta_min 2.37
_cell_volume 3823.5(3)
_computing_cell_refinement 'Bruker Apex II'
_computing_data_collection 'Bruker Apex II'
_computing_data_reduction 'Bruker SAINT'
_computing_molecular_graphics 'Bruker ShelXTL'
_computing_publication_material 'Bruker ShelXTL'
_computing_structure_refinement 'SHELXL-97 (Sheldrick, 2008)'
_computing_structure_solution 'SHELXS-97 (Sheldrick, 2008)'
_diffrn_ambient_temperature 100(2)
_diffrn_measured_fraction_theta_full 1.000
_diffrn_measured_fraction_theta_max 1.000
_diffrn_measurement_device_type 'Bruker Apex II kappa CCD area detector'
_diffrn_measurement_method 'phi and omega scans'
_diffrn_radiation_monochromator graphite
_diffrn_radiation_source 'fine-focus sealed tube'
_diffrn_radiation_type MoK\a
_diffrn_radiation_wavelength 0.71073
_diffrn_reflns_av_R_equivalents 0.0407
_diffrn_reflns_av_sigmaI/netI 0.0352
_diffrn_reflns_limit_h_max 12
_diffrn_reflns_limit_h_min -13
_diffrn_reflns_limit_k_max 15
_diffrn_reflns_limit_k_min -14
_diffrn_reflns_limit_l_max 44
_diffrn_reflns_limit_l_min -45
_diffrn_reflns_number 40852
_diffrn_reflns_theta_full 28.29
_diffrn_reflns_theta_max 28.29
_diffrn_reflns_theta_min 1.19
_exptl_absorpt_coefficient_mu 0.173
_exptl_absorpt_correction_T_max 0.9766
_exptl_absorpt_correction_T_min 0.9165
_exptl_absorpt_correction_type analytical
_exptl_absorpt_process_details 'SADABS 2008/2 (Sheldrick, G.M., 2008)'
_exptl_crystal_colour colourless
_exptl_crystal_density_diffrn 1.183
_exptl_crystal_density_method 'not measured'
_exptl_crystal_description cut-block
_exptl_crystal_F_000 1456
_exptl_crystal_size_max 0.51
_exptl_crystal_size_mid 0.17
_exptl_crystal_size_min 0.14
_refine_diff_density_max 0.327
_refine_diff_density_min -0.243
_refine_diff_density_rms 0.041
_refine_ls_abs_structure_details 'Flack H D (1983), Acta Cryst. A39, 876-881'
_refine_ls_abs_structure_Flack 0.07(6)
_refine_ls_extinction_method none
_refine_ls_goodness_of_fit_ref 1.026
_refine_ls_hydrogen_treatment constr
_refine_ls_matrix_type full
_refine_ls_number_parameters 438
_refine_ls_number_reflns 9480
_refine_ls_number_restraints 0
_refine_ls_restrained_S_all 1.026
_refine_ls_R_factor_all 0.0382
_refine_ls_R_factor_gt 0.0329
_refine_ls_shift/su_max 0.001
_refine_ls_shift/su_mean 0.000
_refine_ls_structure_factor_coef Fsqd
_refine_ls_weighting_details 'calc w=1/[\s^2^(Fo^2^)+(0.0342P)^2^+0.9011P] where P=(Fo^2^+2Fc^2^)/3'
_refine_ls_weighting_scheme calc
_refine_ls_wR_factor_gt 0.0736
_refine_ls_wR_factor_ref 0.0762
_reflns_number_gt 8686
_reflns_number_total 9480
_reflns_threshold_expression >2sigma(I)
_cod_data_source_file c1dt10356c.txt
_cod_data_source_block 8a
_cod_database_code 7016383

loop_
_symmetry_equiv_pos_as_xyz
'x, y, z'
'-x+1/2, -y, z+1/2'
'-x, y+1/2, -z+1/2'
'x+1/2, -y+1/2, -z'

loop_
_atom_site_label
_atom_site_type_symbol
_atom_site_fract_x
_atom_site_fract_y
_atom_site_fract_z
_atom_site_U_iso_or_equiv
_atom_site_adp_type
_atom_site_occupancy
_atom_site_symmetry_multiplicity
_atom_site_calc_flag
_atom_site_refinement_flags
P1 P 0.87696(4) 0.86867(4) 0.919223(11) 0.01541(8) Uani 1 1 d .
Si1 Si 0.70617(4) 1.12529(4) 0.986904(12) 0.01748(9) Uani 1 1 d .
Si2 Si 0.90102(4) 0.55576(4) 0.850404(13) 0.01762(9) Uani 1 1 d .
O1 O 0.93916(10) 0.89852(10) 0.87610(3) 0.0169(2) Uani 1 1 d .
O2 O 1.32933(11) 1.12240(11) 0.91520(3) 0.0203(2) Uani 1 1 d .
H2 H 1.3293 1.0683 0.9321 0.030 Uiso 1 1 calc R
O3 O 0.75080(10) 0.96382(10) 0.91605(3) 0.0165(2) Uani 1 1 d .
O4 O 0.80248(11) 0.74401(10) 0.90908(3) 0.0166(2) Uani 1 1 d .
C1 C 1.13128(16) 1.01505(14) 0.89614(4) 0.0157(3) Uani 1 1 d .
H1 H 1.1376 0.9686 0.9192 0.019 Uiso 1 1 calc R
C2 C 1.02793(15) 0.99291(14) 0.86952(4) 0.0150(3) Uani 1 1 d .
C3 C 1.01603(15) 1.05938(14) 0.83513(4) 0.0150(3) Uani 1 1 d .
C4 C 1.11266(16) 1.14856(14) 0.83003(4) 0.0168(3) Uani 1 1 d .
H4 H 1.1058 1.1954 0.8071 0.020 Uiso 1 1 calc R
C5 C 1.21837(15) 1.17518(14) 0.85559(4) 0.0164(3) Uani 1 1 d .
C6 C 1.22471(15) 1.10382(14) 0.88931(4) 0.0162(3) Uani 1 1 d .
C7 C 0.90687(16) 1.03464(14) 0.80397(4) 0.0178(3) Uani 1 1 d .
C8 C 0.92390(17) 1.11544(16) 0.76820(5) 0.0224(3) Uani 1 1 d .
H8A H 0.8559 1.0949 0.7486 0.034 Uiso 1 1 calc R
H8B H 1.0143 1.1045 0.7572 0.034 Uiso 1 1 calc R
H8C H 0.9123 1.1985 0.7761 0.034 Uiso 1 1 calc R
C9 C 0.91580(18) 0.90497(15) 0.78964(5) 0.0231(4) Uani 1 1 d .
H9A H 0.8472 0.8912 0.7696 0.035 Uiso 1 1 calc R
H9B H 0.9004 0.8510 0.8116 0.035 Uiso 1 1 calc R
H9C H 1.0056 0.8904 0.7786 0.035 Uiso 1 1 calc R
C10 C 0.76522(16) 1.05860(18) 0.82100(5) 0.0255(4) Uani 1 1 d .
H10A H 0.7595 1.1414 0.8296 0.038 Uiso 1 1 calc R
H10B H 0.7494 1.0057 0.8432 0.038 Uiso 1 1 calc R
H10C H 0.6968 1.0438 0.8009 0.038 Uiso 1 1 calc R
C11 C 1.32445(16) 1.27082(15) 0.84646(5) 0.0194(3) Uani 1 1 d .
C12 C 1.32874(18) 1.36537(16) 0.87902(5) 0.0261(4) Uani 1 1 d .
H12A H 1.3970 1.4253 0.8727 0.039 Uiso 1 1 calc R
H12B H 1.3518 1.3273 0.9039 0.039 Uiso 1 1 calc R
H12C H 1.2402 1.4035 0.8812 0.039 Uiso 1 1 calc R
C13 C 1.29391(18) 1.33592(16) 0.80791(5) 0.0247(4) Uani 1 1 d .
H13A H 1.2907 1.2783 0.7865 0.037 Uiso 1 1 calc R
H13B H 1.3649 1.3944 0.8028 0.037 Uiso 1 1 calc R
H13C H 1.2067 1.3765 0.8100 0.037 Uiso 1 1 calc R
C14 C 1.46423(17) 1.21258(17) 0.84215(5) 0.0263(4) Uani 1 1 d .
H14A H 1.4618 1.1546 0.8208 0.039 Uiso 1 1 calc R
H14B H 1.4882 1.1723 0.8665 0.039 Uiso 1 1 calc R
H14C H 1.5317 1.2738 0.8363 0.039 Uiso 1 1 calc R
C15 C 0.62848(14) 0.93661(14) 0.93393(4) 0.0149(3) Uani 1 1 d .
C16 C 0.59481(15) 1.00169(13) 0.96808(4) 0.0145(3) Uani 1 1 d .
C17 C 0.47342(15) 0.97401(14) 0.98554(4) 0.0158(3) Uani 1 1 d .
H17 H 0.4467 1.0168 1.0082 0.019 Uiso 1 1 calc R
C18 C 0.38686(15) 0.88370(14) 0.97087(4) 0.0154(3) Uani 1 1 d .
C19 C 0.26481(15) 0.85408(15) 0.99065(5) 0.0188(3) Uani 1 1 d .
H19 H 0.2401 0.8962 1.0136 0.023 Uiso 1 1 calc R
C20 C 0.18313(16) 0.76590(16) 0.97698(5) 0.0218(3) Uani 1 1 d .
H20 H 0.1017 0.7473 0.9903 0.026 Uiso 1 1 calc R
C21 C 0.21928(17) 0.70249(15) 0.94323(5) 0.0223(3) Uani 1 1 d .
H21 H 0.1625 0.6404 0.9342 0.027 Uiso 1 1 calc R
C22 C 0.33588(16) 0.72904(15) 0.92306(5) 0.0188(3) Uani 1 1 d .
H22 H 0.3583 0.6854 0.9002 0.023 Uiso 1 1 calc R
C23 C 0.42269(15) 0.82124(14) 0.93618(4) 0.0157(3) Uani 1 1 d .
C24 C 0.54655(14) 0.85230(14) 0.91666(4) 0.0148(3) Uani 1 1 d .
C25 C 0.58951(15) 0.79255(13) 0.87984(4) 0.0158(3) Uani 1 1 d .
C26 C 0.50738(15) 0.79417(14) 0.84524(5) 0.0160(3) Uani 1 1 d .
C27 C 0.39324(16) 0.86875(15) 0.84145(5) 0.0206(3) Uani 1 1 d .
H27 H 0.3665 0.9171 0.8628 0.025 Uiso 1 1 calc R
C28 C 0.32069(16) 0.87226(17) 0.80746(5) 0.0240(4) Uani 1 1 d .
H28 H 0.2452 0.9239 0.8054 0.029 Uiso 1 1 calc R
C29 C 0.35676(18) 0.80015(17) 0.77561(5) 0.0260(4) Uani 1 1 d .
H29 H 0.3049 0.8022 0.7523 0.031 Uiso 1 1 calc R
C30 C 0.46657(17) 0.72721(16) 0.77830(5) 0.0229(4) Uani 1 1 d .
H30 H 0.4900 0.6783 0.7568 0.027 Uiso 1 1 calc R
C31 C 0.54600(16) 0.72320(15) 0.81259(5) 0.0179(3) Uani 1 1 d .
C32 C 0.66358(16) 0.65241(14) 0.81522(4) 0.0182(3) Uani 1 1 d .
H32 H 0.6840 0.5996 0.7944 0.022 Uiso 1 1 calc R
C33 C 0.74986(15) 0.65700(13) 0.84685(5) 0.0161(3) Uani 1 1 d .
C34 C 0.71130(15) 0.73342(14) 0.87764(4) 0.0152(3) Uani 1 1 d .
C35 C 0.61892(19) 1.19255(17) 1.02959(5) 0.0280(4) Uani 1 1 d .
H35A H 0.6680 1.2636 1.0380 0.042 Uiso 1 1 calc R
H35B H 0.6161 1.1350 1.0510 0.042 Uiso 1 1 calc R
H35C H 0.5267 1.2145 1.0222 0.042 Uiso 1 1 calc R
C36 C 0.7239(2) 1.23890(17) 0.94774(5) 0.0305(4) Uani 1 1 d .
H36A H 0.6344 1.2602 0.9378 0.046 Uiso 1 1 calc R
H36B H 0.7787 1.2065 0.9264 0.046 Uiso 1 1 calc R
H36C H 0.7680 1.3098 0.9584 0.046 Uiso 1 1 calc R
C37 C 0.87374(17) 1.06732(17) 1.00324(5) 0.0280(4) Uani 1 1 d .
H37A H 0.9191 1.1275 1.0192 0.042 Uiso 1 1 calc R
H37B H 0.9294 1.0491 0.9804 0.042 Uiso 1 1 calc R
H37C H 0.8605 0.9950 1.0187 0.042 Uiso 1 1 calc R
C38 C 1.06349(15) 0.63591(15) 0.84205(5) 0.0208(3) Uani 1 1 d .
H38A H 1.0732 0.6994 0.8614 0.031 Uiso 1 1 calc R
H38B H 1.0637 0.6703 0.8158 0.031 Uiso 1 1 calc R
H38C H 1.1389 0.5801 0.8446 0.031 Uiso 1 1 calc R
C39 C 0.9005(2) 0.48277(17) 0.89910(5) 0.0296(4) Uani 1 1 d .
H39A H 0.9610 0.4139 0.8986 0.044 Uiso 1 1 calc R
H39B H 0.8088 0.4566 0.9054 0.044 Uiso 1 1 calc R
H39C H 0.9316 0.5393 0.9189 0.044 Uiso 1 1 calc R
C40 C 0.87695(18) 0.43546(15) 0.81335(6) 0.0271(4) Uani 1 1 d .
H40A H 0.9506 0.3778 0.8155 0.041 Uiso 1 1 calc R
H40B H 0.8770 0.4702 0.7871 0.041 Uiso 1 1 calc R
H40C H 0.7906 0.3954 0.8180 0.041 Uiso 1 1 calc R

loop_
_atom_site_aniso_label
_atom_site_aniso_U_11
_atom_site_aniso_U_22
_atom_site_aniso_U_33
_atom_site_aniso_U_23
_atom_site_aniso_U_13
_atom_site_aniso_U_12
P1 0.01284(17) 0.02002(19) 0.01336(18) -0.00053(16) 0.00041(14) -0.00102(15)
Si1 0.0187(2) 0.0176(2) 0.0161(2) -0.00080(18) 0.00035(16) -0.00367(18)
Si2 0.0164(2) 0.0166(2) 0.0198(2) 0.00020(17) 0.00101(17) 0.00258(17)
O1 0.0143(5) 0.0213(6) 0.0153(5) -0.0006(4) 0.0017(4) -0.0014(4)
O2 0.0188(5) 0.0222(6) 0.0199(6) 0.0038(5) -0.0057(4) -0.0007(5)
O3 0.0132(5) 0.0190(6) 0.0174(5) -0.0004(4) 0.0031(4) -0.0015(4)
O4 0.0148(5) 0.0189(5) 0.0159(5) 0.0010(4) -0.0027(4) 0.0000(4)
C1 0.0161(7) 0.0183(7) 0.0126(7) 0.0017(6) 0.0019(6) 0.0032(6)
C2 0.0128(7) 0.0168(7) 0.0153(7) -0.0006(6) 0.0030(6) 0.0024(6)
C3 0.0131(7) 0.0178(7) 0.0141(7) -0.0024(6) 0.0011(5) 0.0039(6)
C4 0.0169(7) 0.0189(8) 0.0147(7) 0.0005(6) -0.0002(6) 0.0065(6)
C5 0.0151(7) 0.0175(7) 0.0166(7) 0.0000(6) 0.0024(6) 0.0041(6)
C6 0.0131(7) 0.0197(8) 0.0158(7) -0.0030(6) -0.0019(6) 0.0041(6)
C7 0.0182(7) 0.0214(8) 0.0137(7) -0.0005(6) -0.0031(6) 0.0017(6)
C8 0.0261(8) 0.0237(8) 0.0175(8) 0.0017(7) -0.0049(6) 0.0033(7)
C9 0.0275(8) 0.0249(8) 0.0168(8) 0.0000(7) -0.0035(6) -0.0006(7)
C10 0.0168(8) 0.0375(10) 0.0221(9) 0.0009(8) -0.0030(6) 0.0050(7)
C11 0.0178(8) 0.0208(8) 0.0197(8) 0.0018(7) 0.0006(6) -0.0005(6)
C12 0.0294(9) 0.0206(8) 0.0282(9) 0.0001(7) -0.0012(7) -0.0032(7)
C13 0.0244(8) 0.0247(9) 0.0249(9) 0.0083(7) 0.0021(7) -0.0002(7)
C14 0.0166(8) 0.0328(10) 0.0294(10) 0.0055(8) 0.0034(7) 0.0007(7)
C15 0.0117(7) 0.0182(7) 0.0149(7) 0.0031(6) 0.0007(5) 0.0016(6)
C16 0.0147(7) 0.0161(7) 0.0125(7) 0.0018(6) -0.0014(6) 0.0004(6)
C17 0.0169(7) 0.0180(7) 0.0123(7) 0.0010(6) -0.0006(6) 0.0032(6)
C18 0.0152(7) 0.0173(7) 0.0138(7) 0.0050(6) -0.0010(6) 0.0027(6)
C19 0.0165(7) 0.0244(8) 0.0156(7) 0.0042(6) 0.0028(6) 0.0018(6)
C20 0.0166(8) 0.0276(9) 0.0213(8) 0.0094(7) 0.0019(6) -0.0021(7)
C21 0.0190(8) 0.0231(8) 0.0249(9) 0.0042(7) -0.0019(7) -0.0048(7)
C22 0.0180(7) 0.0199(8) 0.0185(8) -0.0010(6) -0.0020(6) -0.0014(6)
C23 0.0140(7) 0.0169(7) 0.0161(7) 0.0036(6) -0.0010(6) 0.0019(6)
C24 0.0131(6) 0.0175(7) 0.0139(7) 0.0002(6) 0.0000(5) 0.0019(6)
C25 0.0154(7) 0.0160(7) 0.0159(7) -0.0013(6) 0.0002(6) -0.0011(6)
C26 0.0143(7) 0.0169(7) 0.0168(8) -0.0002(6) -0.0005(6) -0.0017(6)
C27 0.0172(7) 0.0233(8) 0.0213(8) -0.0034(7) -0.0006(6) 0.0009(7)
C28 0.0171(8) 0.0289(9) 0.0261(9) 0.0001(8) -0.0032(6) 0.0049(7)
C29 0.0233(8) 0.0351(10) 0.0197(8) -0.0015(7) -0.0073(7) 0.0008(7)
C30 0.0246(8) 0.0286(9) 0.0155(8) -0.0055(7) -0.0029(6) 0.0000(7)
C31 0.0169(7) 0.0194(8) 0.0173(8) -0.0018(6) -0.0012(6) -0.0006(6)
C32 0.0216(8) 0.0195(8) 0.0137(7) -0.0046(6) 0.0021(6) -0.0002(6)
C33 0.0145(7) 0.0158(7) 0.0180(7) 0.0020(6) 0.0016(6) 0.0002(6)
C34 0.0150(7) 0.0171(7) 0.0134(7) 0.0020(6) -0.0016(6) -0.0025(6)
C35 0.0285(9) 0.0300(9) 0.0254(9) -0.0104(7) 0.0005(7) -0.0039(8)
C36 0.0391(11) 0.0255(9) 0.0269(9) 0.0038(8) -0.0007(8) -0.0082(8)
C37 0.0193(8) 0.0327(10) 0.0319(10) -0.0031(8) -0.0040(7) -0.0035(8)
C38 0.0176(7) 0.0205(8) 0.0243(8) -0.0024(7) 0.0010(6) 0.0022(7)
C39 0.0290(9) 0.0277(9) 0.0322(10) 0.0111(8) 0.0019(8) 0.0049(8)
C40 0.0241(8) 0.0204(8) 0.0368(10) -0.0078(7) 0.0034(8) 0.0029(7)

loop_
_atom_type_symbol
_atom_type_description
_atom_type_scat_dispersion_real
_atom_type_scat_dispersion_imag
_atom_type_scat_source
C C 0.0033 0.0016 'International Tables Vol C Tables 4.2.6.8 and 6.1.1.4'
H H 0.0000 0.0000 'International Tables Vol C Tables 4.2.6.8 and 6.1.1.4'
O O 0.0106 0.0060 'International Tables Vol C Tables 4.2.6.8 and 6.1.1.4'
Si Si 0.0817 0.0704 'International Tables Vol C Tables 4.2.6.8 and 6.1.1.4'
P P 0.1023 0.0942 'International Tables Vol C Tables 4.2.6.8 and 6.1.1.4'

loop_
_geom_angle_atom_site_label_1
_geom_angle_atom_site_label_2
_geom_angle_atom_site_label_3
_geom_angle
O4 P1 O1 98.94(6)
O4 P1 O3 101.70(6)
O1 P1 O3 95.31(6)
C35 Si1 C36 109.34(9)
C35 Si1 C37 108.62(9)
C36 Si1 C37 111.82(9)
C35 Si1 C16 107.27(8)
C36 Si1 C16 108.35(8)
C37 Si1 C16 111.33(8)
C39 Si2 C38 110.68(8)
C39 Si2 C40 106.79(9)
C38 Si2 C40 110.81(8)
C39 Si2 C33 108.83(8)
C38 Si2 C33 112.50(7)
C40 Si2 C33 106.99(8)
C2 O1 P1 122.63(10)
C6 O2 H2 109.5
C15 O3 P1 119.19(10)
C34 O4 P1 121.84(10)
C6 C1 C2 120.69(14)
C6 C1 H1 119.7
C2 C1 H1 119.7
C1 C2 O1 119.50(14)
C1 C2 C3 121.12(14)
O1 C2 C3 119.27(13)
C4 C3 C2 115.54(14)
C4 C3 C7 121.48(14)
C2 C3 C7 122.96(14)
C5 C4 C3 126.05(14)
C5 C4 H4 117.0
C3 C4 H4 117.0
C4 C5 C6 115.17(14)
C4 C5 C11 122.33(14)
C6 C5 C11 122.42(14)
O2 C6 C1 120.24(14)
O2 C6 C5 118.32(14)
C1 C6 C5 121.42(14)
C8 C7 C9 107.47(13)
C8 C7 C10 107.35(13)
C9 C7 C10 109.75(14)
C8 C7 C3 111.59(13)
C9 C7 C3 110.51(13)
C10 C7 C3 110.09(13)
C7 C8 H8A 109.5
C7 C8 H8B 109.5
H8A C8 H8B 109.5
C7 C8 H8C 109.5
H8A C8 H8C 109.5
H8B C8 H8C 109.5
C7 C9 H9A 109.5
C7 C9 H9B 109.5
H9A C9 H9B 109.5
C7 C9 H9C 109.5
H9A C9 H9C 109.5
H9B C9 H9C 109.5
C7 C10 H10A 109.5
C7 C10 H10B 109.5
H10A C10 H10B 109.5
C7 C10 H10C 109.5
H10A C10 H10C 109.5
H10B C10 H10C 109.5
C5 C11 C14 109.66(13)
C5 C11 C13 111.94(13)
C14 C11 C13 107.28(14)
C5 C11 C12 110.78(13)
C14 C11 C12 109.78(14)
C13 C11 C12 107.31(14)
C11 C12 H12A 109.5
C11 C12 H12B 109.5
H12A C12 H12B 109.5
C11 C12 H12C 109.5
H12A C12 H12C 109.5
H12B C12 H12C 109.5
C11 C13 H13A 109.5
C11 C13 H13B 109.5
H13A C13 H13B 109.5
C11 C13 H13C 109.5
H13A C13 H13C 109.5
H13B C13 H13C 109.5
C11 C14 H14A 109.5
C11 C14 H14B 109.5
H14A C14 H14B 109.5
C11 C14 H14C 109.5
H14A C14 H14C 109.5
H14B C14 H14C 109.5
C24 C15 O3 118.28(13)
C24 C15 C16 124.69(14)
O3 C15 C16 116.97(13)
C17 C16 C15 116.47(14)
C17 C16 Si1 121.84(12)
C15 C16 Si1 121.61(11)
C16 C17 C18 122.28(14)
C16 C17 H17 118.9
C18 C17 H17 118.9
C17 C18 C19 120.71(14)
C17 C18 C23 119.82(14)
C19 C18 C23 119.48(14)
C20 C19 C18 120.68(15)
C20 C19 H19 119.7
C18 C19 H19 119.7
C19 C20 C21 120.07(15)
C19 C20 H20 120.0
C21 C20 H20 120.0
C22 C21 C20 121.06(16)
C22 C21 H21 119.5
C20 C21 H21 119.5
C21 C22 C23 120.45(15)
C21 C22 H22 119.8
C23 C22 H22 119.8
C22 C23 C18 118.25(14)
C22 C23 C24 123.08(14)
C18 C23 C24 118.65(14)
C15 C24 C23 117.90(14)
C15 C24 C25 120.28(13)
C23 C24 C25 121.76(14)
C34 C25 C26 117.11(14)
C34 C25 C24 120.87(13)
C26 C25 C24 122.02(13)
C27 C26 C31 118.33(14)
C27 C26 C25 122.39(14)
C31 C26 C25 119.19(14)
C28 C27 C26 120.99(15)
C28 C27 H27 119.5
C26 C27 H27 119.5
C27 C28 C29 120.68(16)
C27 C28 H28 119.7
C29 C28 H28 119.7
C30 C29 C28 119.79(16)
C30 C29 H29 120.1
C28 C29 H29 120.1
C29 C30 C31 121.21(16)
C29 C30 H30 119.4
C31 C30 H30 119.4
C32 C31 C30 121.93(15)
C32 C31 C26 119.10(14)
C30 C31 C26 118.96(15)
C33 C32 C31 122.59(14)
C33 C32 H32 118.7
C31 C32 H32 118.7
C32 C33 C34 116.18(14)
C32 C33 Si2 121.29(12)
C34 C33 Si2 122.28(11)
C25 C34 O4 118.50(13)
C25 C34 C33 124.78(14)
O4 C34 C33 116.63(13)
Si1 C35 H35A 109.5
Si1 C35 H35B 109.5
H35A C35 H35B 109.5
Si1 C35 H35C 109.5
H35A C35 H35C 109.5
H35B C35 H35C 109.5
Si1 C36 H36A 109.5
Si1 C36 H36B 109.5
H36A C36 H36B 109.5
Si1 C36 H36C 109.5
H36A C36 H36C 109.5
H36B C36 H36C 109.5
Si1 C37 H37A 109.5
Si1 C37 H37B 109.5
H37A C37 H37B 109.5
Si1 C37 H37C 109.5
H37A C37 H37C 109.5
H37B C37 H37C 109.5
Si2 C38 H38A 109.5
Si2 C38 H38B 109.5
H38A C38 H38B 109.5
Si2 C38 H38C 109.5
H38A C38 H38C 109.5
H38B C38 H38C 109.5
Si2 C39 H39A 109.5
Si2 C39 H39B 109.5
H39A C39 H39B 109.5
Si2 C39 H39C 109.5
H39A C39 H39C 109.5
H39B C39 H39C 109.5
Si2 C40 H40A 109.5
Si2 C40 H40B 109.5
H40A C40 H40B 109.5
Si2 C40 H40C 109.5
H40A C40 H40C 109.5
H40B C40 H40C 109.5

loop_
_geom_bond_atom_site_label_1
_geom_bond_atom_site_label_2
_geom_bond_distance
P1 O4 1.6232(11)
P1 O1 1.6362(11)
P1 O3 1.6498(11)
Si1 C35 1.8604(18)
Si1 C36 1.8623(18)
Si1 C37 1.8698(18)
Si1 C16 1.8895(16)
Si2 C39 1.8605(18)
Si2 C38 1.8676(17)
Si2 C40 1.8721(18)
Si2 C33 1.8860(15)
O1 C2 1.3977(18)
O2 C6 1.3805(18)
O2 H2 0.8400
O3 C15 1.3923(18)
O4 C34 1.4113(17)
C1 C6 1.382(2)
C1 C2 1.394(2)
C1 H1 0.9500
C2 C3 1.401(2)
C3 C4 1.398(2)
C3 C7 1.545(2)
C4 C5 1.398(2)
C4 H4 0.9500
C5 C6 1.409(2)
C5 C11 1.537(2)
C7 C8 1.536(2)
C7 C9 1.543(2)
C7 C10 1.544(2)
C8 H8A 0.9800
C8 H8B 0.9800
C8 H8C 0.9800
C9 H9A 0.9800
C9 H9B 0.9800
C9 H9C 0.9800
C10 H10A 0.9800
C10 H10B 0.9800
C10 H10C 0.9800
C11 C14 1.539(2)
C11 C13 1.541(2)
C11 C12 1.543(2)
C12 H12A 0.9800
C12 H12B 0.9800
C12 H12C 0.9800
C13 H13A 0.9800
C13 H13B 0.9800
C13 H13C 0.9800
C14 H14A 0.9800
C14 H14B 0.9800
C14 H14C 0.9800
C15 C24 1.382(2)
C15 C16 1.420(2)
C16 C17 1.379(2)
C17 C18 1.422(2)
C17 H17 0.9500
C18 C19 1.426(2)
C18 C23 1.426(2)
C19 C20 1.364(2)
C19 H19 0.9500
C20 C21 1.406(2)
C20 H20 0.9500
C21 C22 1.379(2)
C21 H21 0.9500
C22 C23 1.421(2)
C22 H22 0.9500
C23 C24 1.441(2)
C24 C25 1.492(2)
C25 C34 1.380(2)
C25 C26 1.438(2)
C26 C27 1.415(2)
C26 C31 1.427(2)
C27 C28 1.370(2)
C27 H27 0.9500
C28 C29 1.407(2)
C28 H28 0.9500
C29 C30 1.366(2)
C29 H29 0.9500
C30 C31 1.415(2)
C30 H30 0.9500
C31 C32 1.414(2)
C32 C33 1.382(2)
C32 H32 0.9500
C33 C34 1.414(2)
C35 H35A 0.9800
C35 H35B 0.9800
C35 H35C 0.9800
C36 H36A 0.9800
C36 H36B 0.9800
C36 H36C 0.9800
C37 H37A 0.9800
C37 H37B 0.9800
C37 H37C 0.9800
C38 H38A 0.9800
C38 H38B 0.9800
C38 H38C 0.9800
C39 H39A 0.9800
C39 H39B 0.9800
C39 H39C 0.9800
C40 H40A 0.9800
C40 H40B 0.9800
C40 H40C 0.9800

loop_
_geom_torsion_atom_site_label_1
_geom_torsion_atom_site_label_2
_geom_torsion_atom_site_label_3
_geom_torsion_atom_site_label_4
_geom_torsion
O4 P1 O1 C2 -172.54(11)
O3 P1 O1 C2 84.71(11)
O4 P1 O3 C15 46.30(11)
O1 P1 O3 C15 146.59(11)
O1 P1 O4 C34 -52.30(12)
O3 P1 O4 C34 45.07(12)
C6 C1 C2 O1 176.59(13)
C6 C1 C2 C3 0.2(2)
P1 O1 C2 C1 42.17(18)
P1 O1 C2 C3 -141.41(12)
C1 C2 C3 C4 -0.8(2)
O1 C2 C3 C4 -177.16(13)
C1 C2 C3 C7 177.36(14)
O1 C2 C3 C7 1.0(2)
C2 C3 C4 C5 0.8(2)
C7 C3 C4 C5 -177.43(14)
C3 C4 C5 C6 -0.1(2)
C3 C4 C5 C11 176.69(14)
C2 C1 C6 O2 -177.81(14)
C2 C1 C6 C5 0.5(2)
C4 C5 C6 O2 177.79(13)
C11 C5 C6 O2 1.0(2)
C4 C5 C6 C1 -0.5(2)
C11 C5 C6 C1 -177.32(14)
C4 C3 C7 C8 2.0(2)
C2 C3 C7 C8 -176.07(14)
C4 C3 C7 C9 121.50(16)
C2 C3 C7 C9 -56.56(19)
C4 C3 C7 C10 -117.11(17)
C2 C3 C7 C10 64.84(19)
C4 C5 C11 C14 -115.51(16)
C6 C5 C11 C14 61.1(2)
C4 C5 C11 C13 3.4(2)
C6 C5 C11 C13 180.00(14)
C4 C5 C11 C12 123.16(16)
C6 C5 C11 C12 -60.27(19)
P1 O3 C15 C24 -74.63(16)
P1 O3 C15 C16 107.76(13)
C24 C15 C16 C17 2.6(2)
O3 C15 C16 C17 179.99(13)
C24 C15 C16 Si1 -174.22(12)
O3 C15 C16 Si1 3.22(19)
C35 Si1 C16 C17 -0.53(15)
C36 Si1 C16 C17 -118.46(14)
C37 Si1 C16 C17 118.18(13)
C35 Si1 C16 C15 176.07(12)
C36 Si1 C16 C15 58.14(15)
C37 Si1 C16 C15 -65.22(14)
C15 C16 C17 C18 1.2(2)
Si1 C16 C17 C18 177.95(11)
C16 C17 C18 C19 177.32(14)
C16 C17 C18 C23 -2.2(2)
C17 C18 C19 C20 -178.73(14)
C23 C18 C19 C20 0.8(2)
C18 C19 C20 C21 0.5(2)
C19 C20 C21 C22 -1.0(3)
C20 C21 C22 C23 0.3(2)
C21 C22 C23 C18 0.9(2)
C21 C22 C23 C24 179.28(15)
C17 C18 C23 C22 178.06(14)
C19 C18 C23 C22 -1.4(2)
C17 C18 C23 C24 -0.4(2)
C19 C18 C23 C24 -179.87(14)
O3 C15 C24 C23 177.57(13)
C16 C15 C24 C23 -5.0(2)
O3 C15 C24 C25 0.1(2)
C16 C15 C24 C25 177.51(14)
C22 C23 C24 C15 -174.60(15)
C18 C23 C24 C15 3.8(2)
C22 C23 C24 C25 2.8(2)
C18 C23 C24 C25 -178.82(14)
C15 C24 C25 C34 55.7(2)
C23 C24 C25 C34 -121.65(16)
C15 C24 C25 C26 -124.00(17)
C23 C24 C25 C26 58.6(2)
C34 C25 C26 C27 -168.35(15)
C24 C25 C26 C27 11.4(2)
C34 C25 C26 C31 8.0(2)
C24 C25 C26 C31 -172.24(14)
C31 C26 C27 C28 0.5(2)
C25 C26 C27 C28 176.96(16)
C26 C27 C28 C29 1.0(3)
C27 C28 C29 C30 -1.1(3)
C28 C29 C30 C31 -0.5(3)
C29 C30 C31 C32 -176.99(16)
C29 C30 C31 C26 2.0(3)
C27 C26 C31 C32 177.00(15)
C25 C26 C31 C32 0.5(2)
C27 C26 C31 C30 -2.0(2)
C25 C26 C31 C30 -178.55(15)
C30 C31 C32 C33 172.99(16)
C26 C31 C32 C33 -6.0(2)
C31 C32 C33 C34 2.6(2)
C31 C32 C33 Si2 176.96(12)
C39 Si2 C33 C32 -129.85(14)
C38 Si2 C33 C32 107.12(14)
C40 Si2 C33 C32 -14.80(15)
C39 Si2 C33 C34 44.18(15)
C38 Si2 C33 C34 -78.85(14)
C40 Si2 C33 C34 159.23(13)
C26 C25 C34 O4 171.28(13)
C24 C25 C34 O4 -8.4(2)
C26 C25 C34 C33 -12.2(2)
C24 C25 C34 C33 168.09(14)
P1 O4 C34 C25 -67.72(17)
P1 O4 C34 C33 115.46(13)
C32 C33 C34 C25 6.9(2)
Si2 C33 C34 C25 -167.37(12)
C32 C33 C34 O4 -176.46(13)
Si2 C33 C34 O4 9.22(19)
